data_4080218
loop_
_publ_author_name
'Roitershtein, Dmitrii M.'
'Vinogradov, Alexander A.'
'Vinogradov, Alexei A.'
'Lyssenko, Konstantin A.'
'Nelyubina, Yulia V.'
'Anan&#x2019;ev, Ivan V.'
'Nifant&#x2019;ev, Ilya E.'
'Yakovlev, Vladimir A.'
'Kostitsyna, Natalya N.'

_publ_section_title
;
 Di- and Triphenylacetates of Lanthanum and Neodymium. Synthesis,
 Structural Diversity, and Application in Diene Polymerization
;
_journal_issue 5
_journal_name_full Organometallics
_journal_page_first 1272
_journal_paper_doi 10.1021/om301020r
_journal_volume 32
_journal_year 2013
_chemical_formula_moiety 'C100 H98 La2 O16'
_chemical_formula_sum 'C100 H98 La2 O16'
_chemical_formula_weight 1833.60
_chemical_name_systematic
; 
 ? 
;
_space_group_IT_number 14
_symmetry_cell_setting monoclinic
_symmetry_space_group_name_Hall '-P 2ybc'
_symmetry_space_group_name_H-M 'P 1 21/c 1'
_atom_sites_solution_hydrogens geom
_atom_sites_solution_primary direct
_atom_sites_solution_secondary difmap
_audit_creation_method SHELXL-97
_cell_angle_alpha 90.00
_cell_angle_beta 104.55(3)
_cell_angle_gamma 90.00
_cell_formula_units_Z 2
_cell_length_a 12.185(2)
_cell_length_b 21.789(4)
_cell_length_c 16.478(3)
_cell_measurement_reflns_used 585
_cell_measurement_temperature 100(2)
_cell_measurement_theta_max 28
_cell_measurement_theta_min 3
_cell_volume 4234.6(14)
_computing_cell_refinement 'Bruker SAINT'
_computing_data_collection 'Bruker APEX II'
_computing_data_reduction 'Bruker SAINT'
_computing_molecular_graphics 'Bruker SHELXTL'
_computing_publication_material 'Bruker SHELXTL'
_computing_structure_refinement 'SHELXL-97 (Sheldrick, 1997)'
_computing_structure_solution 'SHELXS-97 (Sheldrick, 1997)'
_diffrn_ambient_temperature 100(2)
_diffrn_measured_fraction_theta_full 1.000
_diffrn_measured_fraction_theta_max 1.000
_diffrn_measurement_device_type 'Bruker APEX II CCD area detector''
_diffrn_measurement_method 'omega scans'
_diffrn_radiation_monochromator graphite
_diffrn_radiation_source 'fine-focus sealed tube'
_diffrn_radiation_type MoK\a
_diffrn_radiation_wavelength 0.71073
_diffrn_reflns_av_R_equivalents 0.0776
_diffrn_reflns_av_sigmaI/netI 0.1017
_diffrn_reflns_limit_h_max 16
_diffrn_reflns_limit_h_min -15
_diffrn_reflns_limit_k_max 28
_diffrn_reflns_limit_k_min -21
_diffrn_reflns_limit_l_max 21
_diffrn_reflns_limit_l_min -21
_diffrn_reflns_number 26548
_diffrn_reflns_theta_full 28.00
_diffrn_reflns_theta_max 28.00
_diffrn_reflns_theta_min 1.58
_exptl_absorpt_coefficient_mu 1.064
_exptl_absorpt_correction_T_max 0.857
_exptl_absorpt_correction_T_min 0.727
_exptl_absorpt_correction_type multi-scan
_exptl_absorpt_process_details SADABS
_exptl_crystal_colour colorless
_exptl_crystal_density_diffrn 1.438
_exptl_crystal_density_method 'not measured'
_exptl_crystal_description prism
_exptl_crystal_F_000 1880
_exptl_crystal_size_max 0.32
_exptl_crystal_size_mid 0.18
_exptl_crystal_size_min 0.15
_refine_diff_density_max 1.077
_refine_diff_density_min -0.941
_refine_diff_density_rms 0.125
_refine_ls_extinction_method none
_refine_ls_goodness_of_fit_ref 0.945
_refine_ls_hydrogen_treatment constr
_refine_ls_matrix_type full
_refine_ls_number_parameters 530
_refine_ls_number_reflns 10208
_refine_ls_number_restraints 0
_refine_ls_restrained_S_all 0.945
_refine_ls_R_factor_all 0.0888
_refine_ls_R_factor_gt 0.0461
_refine_ls_shift/su_max 0.002
_refine_ls_shift/su_mean 0.000
_refine_ls_structure_factor_coef Fsqd
_refine_ls_weighting_details 'calc w=1/[\s^2^(Fo^2^)+(0.0467P)^2^+0.0000P] where P=(Fo^2^+2Fc^2^)/3'
_refine_ls_weighting_scheme calc
_refine_ls_wR_factor_gt 0.0906
_refine_ls_wR_factor_ref 0.1085
_reflns_number_gt 6793
_reflns_number_total 10208
_reflns_threshold_expression I>2\s(I)
_cod_data_source_file om301020r_si_001.cif
_cod_data_source_block comp_1
_cod_depositor_comments
;
The following automatic conversions were performed:

'_symmetry_cell_setting' value 'Monoclinic' changed to 'monoclinic'
according to /home/saulius/struct/CIF-dictionaries/cif_core.dic
dictionary named 'cif_core.dic' version 2.4.2 from 2011-04-26.

Automatic conversion script
Id: cif_fix_values 1891 2012-01-12 08:04:46Z andrius 
;
_cod_original_cell_volume 4234.5(15)
_cod_original_sg_symbol_H-M 'P 21/c'
_cod_database_code 4080218

loop_
_symmetry_equiv_pos_as_xyz
'x, y, z'
'-x, y+1/2, -z+1/2'
'-x, -y, -z'
'x, -y-1/2, z-1/2'

loop_
_atom_site_label
_atom_site_type_symbol
_atom_site_fract_x
_atom_site_fract_y
_atom_site_fract_z
_atom_site_U_iso_or_equiv
_atom_site_adp_type
_atom_site_occupancy
_atom_site_symmetry_multiplicity
_atom_site_calc_flag
_atom_site_refinement_flags
_atom_site_disorder_assembly
_atom_site_disorder_group
La1 La 0.05828(2) 0.412954(10) -0.017790(14) 0.01360(7) Uani 1 1 d . . .
O1 O 0.1820(2) 0.36055(13) 0.11630(18) 0.0220(7) Uani 1 1 d . . .
O2 O 0.2621(3) 0.37614(15) 0.01283(19) 0.0282(8) Uani 1 1 d . . .
C1 C 0.2629(3) 0.35397(17) 0.0834(2) 0.0147(8) Uani 1 1 d . . .
C2 C 0.3670(4) 0.31473(18) 0.1264(3) 0.0180(9) Uani 1 1 d . . .
H2A H 0.4303 0.3276 0.1016 0.022 Uiso 1 1 calc R . .
C11 C 0.4088(4) 0.32423(19) 0.2211(3) 0.0193(9) Uani 1 1 d . . .
C12 C 0.3398(4) 0.3123(2) 0.2749(3) 0.0264(11) Uani 1 1 d . . .
H12B H 0.2630 0.3008 0.2525 0.032 Uiso 1 1 calc R . .
C13 C 0.3822(5) 0.3172(2) 0.3607(3) 0.0294(11) Uani 1 1 d . . .
H13B H 0.3345 0.3084 0.3967 0.035 Uiso 1 1 calc R . .
C14 C 0.4934(5) 0.3346(2) 0.3947(3) 0.0341(12) Uani 1 1 d . . .
H14B H 0.5221 0.3377 0.4537 0.041 Uiso 1 1 calc R . .
C15 C 0.5621(4) 0.3475(2) 0.3417(3) 0.0324(12) Uani 1 1 d . . .
H15B H 0.6383 0.3602 0.3643 0.039 Uiso 1 1 calc R . .
C16 C 0.5204(4) 0.3422(2) 0.2557(3) 0.0250(10) Uani 1 1 d . . .
H16B H 0.5686 0.3509 0.2198 0.030 Uiso 1 1 calc R . .
C21 C 0.3449(3) 0.24640(19) 0.1051(3) 0.0179(9) Uani 1 1 d . . .
C22 C 0.2496(4) 0.2262(2) 0.0461(3) 0.0224(10) Uani 1 1 d . . .
H22B H 0.1949 0.2551 0.0176 0.027 Uiso 1 1 calc R . .
C23 C 0.2334(4) 0.1637(2) 0.0282(3) 0.0268(11) Uani 1 1 d . . .
H23B H 0.1677 0.1503 -0.0122 0.032 Uiso 1 1 calc R . .
C24 C 0.3124(4) 0.1213(2) 0.0691(3) 0.0320(12) Uani 1 1 d . . .
H24B H 0.3008 0.0789 0.0568 0.038 Uiso 1 1 calc R . .
C25 C 0.4081(4) 0.1405(2) 0.1275(3) 0.0301(11) Uani 1 1 d . . .
H25B H 0.4628 0.1115 0.1553 0.036 Uiso 1 1 calc R . .
C26 C 0.4240(4) 0.2028(2) 0.1454(3) 0.0255(10) Uani 1 1 d . . .
H26B H 0.4900 0.2159 0.1859 0.031 Uiso 1 1 calc R . .
C1A C -0.1361(3) 0.45001(19) 0.1002(2) 0.0165(9) Uani 1 1 d . . .
C2A C -0.1972(4) 0.42518(18) 0.1651(2) 0.0168(9) Uani 1 1 d . . .
H2AA H -0.2661 0.4512 0.1607 0.020 Uiso 1 1 calc R . .
O3 O -0.0841(2) 0.41221(13) 0.06550(16) 0.0179(6) Uani 1 1 d . . .
O4 O -0.1401(2) 0.50745(12) 0.08917(17) 0.0196(7) Uani 1 1 d . . .
C11A C -0.1208(4) 0.43454(18) 0.2529(3) 0.0198(9) Uani 1 1 d . . .
C12A C -0.0047(4) 0.4286(2) 0.2702(3) 0.0254(10) Uani 1 1 d . . .
H12A H 0.0304 0.4200 0.2261 0.031 Uiso 1 1 calc R . .
C13A C 0.0623(4) 0.4352(2) 0.3525(3) 0.0298(11) Uani 1 1 d . . .
H13A H 0.1424 0.4319 0.3636 0.036 Uiso 1 1 calc R . .
C14A C 0.0121(5) 0.4465(2) 0.4170(3) 0.0345(12) Uani 1 1 d . . .
H14A H 0.0574 0.4504 0.4728 0.041 Uiso 1 1 calc R . .
C15A C -0.1040(5) 0.4523(2) 0.4004(3) 0.0328(12) Uani 1 1 d . . .
H15A H -0.1386 0.4601 0.4451 0.039 Uiso 1 1 calc R . .
C16A C -0.1718(4) 0.4468(2) 0.3182(3) 0.0258(10) Uani 1 1 d . . .
H16A H -0.2517 0.4514 0.3070 0.031 Uiso 1 1 calc R . .
C21A C -0.2377(4) 0.35939(19) 0.1479(3) 0.0191(9) Uani 1 1 d . . .
C22A C -0.1975(4) 0.31141(19) 0.2041(3) 0.0216(10) Uani 1 1 d . . .
H22A H -0.1416 0.3193 0.2547 0.026 Uiso 1 1 calc R . .
C23A C -0.2392(4) 0.2526(2) 0.1862(3) 0.0279(11) Uani 1 1 d . . .
H23A H -0.2112 0.2202 0.2244 0.033 Uiso 1 1 calc R . .
C24A C -0.3213(4) 0.2404(2) 0.1133(3) 0.0274(11) Uani 1 1 d . . .
H24A H -0.3503 0.2000 0.1019 0.033 Uiso 1 1 calc R . .
C25A C -0.3609(4) 0.2873(2) 0.0571(3) 0.0278(11) Uani 1 1 d . . .
H25A H -0.4169 0.2791 0.0067 0.033 Uiso 1 1 calc R . .
C26A C -0.3187(4) 0.3464(2) 0.0746(3) 0.0243(10) Uani 1 1 d . . .
H26A H -0.3459 0.3784 0.0356 0.029 Uiso 1 1 calc R . .
O5 O 0.1015(2) 0.50067(12) 0.08003(17) 0.0182(6) Uani 1 1 d . . .
O6 O 0.1312(2) 0.59423(12) 0.13144(17) 0.0194(6) Uani 1 1 d . . .
C1B C 0.1641(4) 0.53979(18) 0.1280(2) 0.0161(9) Uani 1 1 d . . .
C2B C 0.2789(3) 0.51888(19) 0.1798(2) 0.0182(9) Uani 1 1 d . . .
H2BA H 0.2865 0.4744 0.1672 0.022 Uiso 1 1 calc R . .
C11B C 0.2944(4) 0.52451(19) 0.2748(3) 0.0189(9) Uani 1 1 d . . .
C12B C 0.3606(4) 0.48107(19) 0.3260(3) 0.0206(9) Uani 1 1 d . . .
H12C H 0.3929 0.4485 0.3014 0.025 Uiso 1 1 calc R . .
C13B C 0.3808(4) 0.4843(2) 0.4130(3) 0.0235(10) Uani 1 1 d . . .
H13C H 0.4275 0.4545 0.4473 0.028 Uiso 1 1 calc R . .
C14B C 0.3326(4) 0.5312(2) 0.4495(3) 0.0241(10) Uani 1 1 d . . .
H14C H 0.3461 0.5338 0.5087 0.029 Uiso 1 1 calc R . .
C15B C 0.2651(4) 0.57367(19) 0.3989(3) 0.0237(10) Uani 1 1 d . . .
H15C H 0.2301 0.6052 0.4234 0.028 Uiso 1 1 calc R . .
C16B C 0.2474(4) 0.57119(18) 0.3122(3) 0.0200(9) Uani 1 1 d . . .
H16C H 0.2026 0.6018 0.2783 0.024 Uiso 1 1 calc R . .
C21B C 0.3736(4) 0.5531(2) 0.1527(3) 0.0214(10) Uani 1 1 d . . .
C22B C 0.3916(4) 0.6154(2) 0.1658(3) 0.0263(11) Uani 1 1 d . . .
H22C H 0.3436 0.6379 0.1923 0.032 Uiso 1 1 calc R . .
C23B C 0.4771(4) 0.6458(3) 0.1414(3) 0.0366(13) Uani 1 1 d . . .
H23C H 0.4870 0.6887 0.1504 0.044 Uiso 1 1 calc R . .
C24B C 0.5488(4) 0.6133(3) 0.1039(3) 0.0420(14) Uani 1 1 d . . .
H24C H 0.6084 0.6339 0.0873 0.050 Uiso 1 1 calc R . .
C25B C 0.5334(4) 0.5507(3) 0.0906(3) 0.0424(14) Uani 1 1 d . . .
H25C H 0.5827 0.5283 0.0652 0.051 Uiso 1 1 calc R . .
C26B C 0.4464(4) 0.5208(2) 0.1144(3) 0.0312(12) Uani 1 1 d . . .
H26C H 0.4358 0.4780 0.1046 0.037 Uiso 1 1 calc R . .
O1S O -0.0069(3) 0.29846(13) -0.01708(18) 0.0235(7) Uani 1 1 d . . .
O2S O 0.0848(3) 0.36124(13) -0.15696(18) 0.0251(7) Uani 1 1 d . . .
C1S C -0.0229(4) 0.2706(2) 0.0595(3) 0.0288(11) Uani 1 1 d . B .
H1SA H -0.0779 0.2945 0.0819 0.035 Uiso 1 1 calc R . .
H1SB H 0.0498 0.2685 0.1029 0.035 Uiso 1 1 calc R . .
C2S C -0.0682(5) 0.2066(2) 0.0337(4) 0.0453(16) Uani 1 1 d . . .
H2SA H -0.0066 0.1778 0.0305 0.054 Uiso 1 1 calc R A 1
H2SB H -0.1112 0.1899 0.0723 0.054 Uiso 1 1 calc R A 1
C3S' C -0.1440(10) 0.2200(5) -0.0514(7) 0.033(3) Uiso 0.50 1 d P B 1
H3SA H -0.2139 0.2415 -0.0472 0.040 Uiso 0.50 1 calc PR B 1
H3SB H -0.1648 0.1820 -0.0846 0.040 Uiso 0.50 1 calc PR B 1
C3S C -0.1077(14) 0.2087(7) -0.0614(10) 0.069(5) Uiso 0.50 1 d P B 2
H3SC H -0.0582 0.1833 -0.0872 0.082 Uiso 0.50 1 calc PR B 2
H3SD H -0.1867 0.1938 -0.0809 0.082 Uiso 0.50 1 calc PR B 2
C4S' C -0.0656(9) 0.2631(5) -0.0908(6) 0.024(2) Uiso 0.50 1 d P B 1
H4SA H -0.0117 0.2389 -0.1140 0.029 Uiso 0.50 1 calc PR B 1
H4SB H -0.1111 0.2899 -0.1352 0.029 Uiso 0.50 1 calc PR B 1
C4S C -0.1000(10) 0.2737(5) -0.0827(7) 0.035(3) Uiso 0.50 1 d P B 2
H4SC H -0.0838 0.2780 -0.1384 0.042 Uiso 0.50 1 calc PR B 2
H4SD H -0.1717 0.2953 -0.0835 0.042 Uiso 0.50 1 calc PR B 2
C5S C 0.1580(4) 0.3123(2) -0.1690(3) 0.0287(11) Uani 1 1 d . B .
H5SA H 0.1165 0.2728 -0.1772 0.034 Uiso 1 1 calc R . .
H5SB H 0.2238 0.3086 -0.1198 0.034 Uiso 1 1 calc R . .
C6S C 0.1975(5) 0.3293(2) -0.2480(3) 0.0418(14) Uani 1 1 d . . .
H6SA H 0.2810 0.3266 -0.2373 0.050 Uiso 1 1 calc R B .
H6SB H 0.1624 0.3020 -0.2956 0.050 Uiso 1 1 calc R . .
C7S C 0.1565(5) 0.3959(2) -0.2659(3) 0.0411(14) Uani 1 1 d . B .
H7SA H 0.2133 0.4255 -0.2349 0.049 Uiso 1 1 calc R . .
H7SB H 0.1389 0.4053 -0.3266 0.049 Uiso 1 1 calc R . .
C8S C 0.0546(4) 0.3960(2) -0.2349(3) 0.0311(12) Uani 1 1 d . B .
H8SA H -0.0092 0.3762 -0.2757 0.037 Uiso 1 1 calc R . .
H8SB H 0.0325 0.4384 -0.2246 0.037 Uiso 1 1 calc R . .

loop_
_atom_site_aniso_label
_atom_site_aniso_U_11
_atom_site_aniso_U_22
_atom_site_aniso_U_33
_atom_site_aniso_U_23
_atom_site_aniso_U_13
_atom_site_aniso_U_12
La1 0.01613(12) 0.01045(11) 0.01479(11) 0.00115(11) 0.00494(8) 0.00016(11)
O1 0.0225(17) 0.0217(17) 0.0228(16) 0.0056(13) 0.0079(14) 0.0067(13)
O2 0.0251(18) 0.035(2) 0.0283(17) 0.0108(15) 0.0132(15) 0.0074(15)
C1 0.019(2) 0.0091(19) 0.0164(19) -0.0047(16) 0.0051(18) -0.0037(17)
C2 0.020(2) 0.015(2) 0.021(2) 0.0007(17) 0.0094(19) 0.0000(18)
C11 0.022(2) 0.015(2) 0.021(2) 0.0019(17) 0.0058(19) 0.0060(18)
C12 0.036(3) 0.020(2) 0.024(2) 0.0026(19) 0.011(2) -0.001(2)
C13 0.048(3) 0.021(2) 0.023(2) 0.004(2) 0.015(2) 0.002(2)
C14 0.051(3) 0.022(3) 0.022(2) -0.003(2) -0.003(2) 0.013(2)
C15 0.028(3) 0.030(3) 0.035(3) -0.004(2) -0.001(2) 0.007(2)
C16 0.022(3) 0.021(2) 0.033(3) -0.001(2) 0.009(2) 0.004(2)
C21 0.016(2) 0.018(2) 0.022(2) -0.0009(17) 0.0095(18) -0.0024(18)
C22 0.027(2) 0.020(2) 0.023(2) -0.0023(18) 0.010(2) 0.0007(19)
C23 0.040(3) 0.023(2) 0.021(2) -0.0081(19) 0.014(2) -0.008(2)
C24 0.051(3) 0.019(3) 0.031(3) -0.002(2) 0.020(3) 0.003(2)
C25 0.041(3) 0.020(3) 0.029(3) 0.000(2) 0.010(2) 0.005(2)
C26 0.026(3) 0.021(2) 0.029(2) -0.0009(19) 0.004(2) 0.003(2)
C1A 0.013(2) 0.018(2) 0.016(2) 0.0002(17) -0.0010(17) -0.0035(17)
C2A 0.019(2) 0.016(2) 0.0173(19) 0.0009(16) 0.0073(18) 0.0007(17)
O3 0.0179(15) 0.0189(15) 0.0196(14) 0.0014(13) 0.0100(12) 0.0005(13)
O4 0.0269(17) 0.0132(15) 0.0212(15) 0.0045(12) 0.0106(14) 0.0003(13)
C11A 0.031(3) 0.0090(19) 0.020(2) 0.0016(16) 0.007(2) -0.0040(18)
C12A 0.030(3) 0.024(3) 0.022(2) 0.0070(18) 0.005(2) -0.003(2)
C13A 0.033(3) 0.023(2) 0.031(3) 0.006(2) 0.002(2) -0.003(2)
C14A 0.054(4) 0.023(3) 0.022(2) -0.004(2) 0.002(3) 0.001(2)
C15A 0.052(3) 0.028(3) 0.022(2) -0.005(2) 0.014(3) 0.005(2)
C16A 0.035(3) 0.022(2) 0.023(2) -0.0013(19) 0.011(2) 0.000(2)
C21A 0.019(2) 0.021(2) 0.022(2) -0.0014(18) 0.0152(19) -0.0022(19)
C22A 0.023(2) 0.017(2) 0.025(2) 0.0023(18) 0.007(2) -0.0023(19)
C23A 0.039(3) 0.017(2) 0.031(2) 0.005(2) 0.013(2) -0.004(2)
C24A 0.033(3) 0.014(2) 0.040(3) -0.004(2) 0.017(2) -0.007(2)
C25A 0.025(3) 0.030(3) 0.027(2) -0.002(2) 0.003(2) -0.006(2)
C26A 0.029(3) 0.022(2) 0.024(2) 0.0028(19) 0.010(2) -0.003(2)
O5 0.0207(16) 0.0154(15) 0.0178(14) -0.0002(12) 0.0039(13) -0.0001(13)
O6 0.0236(16) 0.0115(16) 0.0216(14) -0.0016(12) 0.0032(13) 0.0015(13)
C1B 0.020(2) 0.014(2) 0.0154(19) 0.0029(16) 0.0066(18) -0.0015(18)
C2B 0.017(2) 0.017(2) 0.018(2) -0.0045(17) 0.0000(18) 0.0013(18)
C11B 0.021(2) 0.017(2) 0.018(2) -0.0013(17) 0.0032(19) -0.0054(18)
C12B 0.024(2) 0.014(2) 0.024(2) -0.0005(18) 0.005(2) 0.0056(18)
C13B 0.023(2) 0.020(2) 0.025(2) 0.0036(19) 0.001(2) 0.0032(19)
C14B 0.032(3) 0.024(3) 0.016(2) 0.0012(18) 0.007(2) 0.000(2)
C15B 0.029(3) 0.018(2) 0.026(2) -0.0050(18) 0.012(2) 0.0010(19)
C16B 0.027(2) 0.012(2) 0.019(2) 0.0019(16) 0.0025(19) 0.0052(17)
C21B 0.018(2) 0.031(3) 0.015(2) 0.0009(19) 0.0035(19) 0.000(2)
C22B 0.026(3) 0.032(3) 0.020(2) -0.002(2) 0.006(2) -0.007(2)
C23B 0.034(3) 0.052(4) 0.023(2) -0.001(2) 0.006(2) -0.020(3)
C24B 0.026(3) 0.080(5) 0.018(2) 0.005(3) 0.001(2) -0.017(3)
C25B 0.028(3) 0.073(5) 0.028(3) 0.005(3) 0.011(2) 0.011(3)
C26B 0.031(3) 0.040(3) 0.023(2) 0.001(2) 0.008(2) 0.009(2)
O1S 0.0292(18) 0.0148(16) 0.0269(16) -0.0015(13) 0.0078(15) -0.0051(13)
O2S 0.0344(19) 0.0209(17) 0.0234(16) -0.0015(13) 0.0136(15) 0.0060(14)
C1S 0.036(3) 0.018(2) 0.035(3) 0.005(2) 0.014(2) -0.004(2)
C2S 0.060(4) 0.021(3) 0.069(4) -0.001(3) 0.042(4) -0.010(3)
C5S 0.034(3) 0.020(2) 0.033(3) -0.007(2) 0.011(2) 0.005(2)
C6S 0.052(4) 0.041(3) 0.034(3) 0.000(2) 0.015(3) 0.016(3)
C7S 0.051(4) 0.036(3) 0.039(3) 0.006(2) 0.017(3) 0.006(3)
C8S 0.045(3) 0.027(3) 0.022(2) 0.0004(19) 0.010(2) 0.007(2)

loop_
_atom_type_symbol
_atom_type_description
_atom_type_scat_dispersion_real
_atom_type_scat_dispersion_imag
_atom_type_scat_source
C C 0.0033 0.0016 'International Tables Vol C Tables 4.2.6.8 and 6.1.1.4'
H H 0.0000 0.0000 'International Tables Vol C Tables 4.2.6.8 and 6.1.1.4'
O O 0.0106 0.0060 'International Tables Vol C Tables 4.2.6.8 and 6.1.1.4'
La La -0.2871 2.4523 'International Tables Vol C Tables 4.2.6.8 and 6.1.1.4'

loop_
_geom_angle_atom_site_label_1
_geom_angle_atom_site_label_2
_geom_angle_atom_site_label_3
_geom_angle
_geom_angle_site_symmetry_1
_geom_angle_site_symmetry_3
O4 La1 O3 134.51(9) 3_565 .
O4 La1 O5 73.69(9) 3_565 .
O3 La1 O5 72.94(9) . .
O4 La1 O2 79.78(10) 3_565 .
O3 La1 O2 132.63(9) . .
O5 La1 O2 94.44(10) . .
O4 La1 O6 95.30(9) 3_565 3_565
O3 La1 O6 77.17(9) . 3_565
O5 La1 O6 121.63(9) . 3_565
O2 La1 O6 140.89(10) . 3_565
O4 La1 O1 120.00(10) 3_565 .
O3 La1 O1 82.14(9) . .
O5 La1 O1 78.61(9) . .
O2 La1 O1 50.49(9) . .
O6 La1 O1 143.98(9) 3_565 .
O4 La1 O1S 147.01(9) 3_565 .
O3 La1 O1S 74.63(9) . .
O5 La1 O1S 138.52(9) . .
O2 La1 O1S 88.90(10) . .
O6 La1 O1S 74.28(9) 3_565 .
O1 La1 O1S 71.95(10) . .
O4 La1 O2S 74.44(9) 3_565 .
O3 La1 O2S 137.31(10) . .
O5 La1 O2S 147.39(9) . .
O2 La1 O2S 73.20(10) . .
O6 La1 O2S 68.17(9) 3_565 .
O1 La1 O2S 112.19(9) . .
O1S La1 O2S 72.64(9) . .
O4 La1 O5 70.56(9) 3_565 3_565
O3 La1 O5 71.17(9) . 3_565
O5 La1 O5 74.06(10) . 3_565
O2 La1 O5 150.10(9) . 3_565
O6 La1 O5 49.00(8) 3_565 3_565
O1 La1 O5 146.20(8) . 3_565
O1S La1 O5 118.18(9) . 3_565
O2S La1 O5 101.53(9) . 3_565
O4 La1 C1 101.16(10) 3_565 .
O3 La1 C1 107.32(10) . .
O5 La1 C1 87.50(10) . .
O2 La1 C1 25.35(10) . .
O6 La1 C1 149.77(9) 3_565 .
O1 La1 C1 25.21(9) . .
O1S La1 C1 78.18(10) . .
O2S La1 C1 91.99(10) . .
O5 La1 C1 161.20(10) 3_565 .
O4 La1 C1B 83.23(10) 3_565 3_565
O3 La1 C1B 71.87(10) . 3_565
O5 La1 C1B 98.04(10) . 3_565
O2 La1 C1B 155.17(10) . 3_565
O6 La1 C1B 24.18(9) 3_565 3_565
O1 La1 C1B 153.51(9) . 3_565
O1S La1 C1B 95.72(10) . 3_565
O2S La1 C1B 84.89(10) . 3_565
O5 La1 C1B 24.85(9) 3_565 3_565
C1 La1 C1B 173.76(10) . 3_565
O4 La1 La1 67.32(7) 3_565 3_565
O3 La1 La1 67.26(7) . 3_565
O5 La1 La1 39.08(7) . 3_565
O2 La1 La1 127.92(8) . 3_565
O6 La1 La1 83.25(6) 3_565 3_565
O1 La1 La1 115.29(6) . 3_565
O1S La1 La1 139.14(7) . 3_565
O2S La1 La1 129.29(7) . 3_565
O5 La1 La1 34.98(6) 3_565 3_565
C1 La1 La1 126.49(7) . 3_565
C1B La1 La1 59.23(8) 3_565 3_565
C1 O1 La1 92.0(2) . .
C1 O2 La1 94.9(2) . .
O1 C1 O2 122.3(4) . .
O1 C1 C2 120.8(3) . .
O2 C1 C2 116.8(3) . .
O1 C1 La1 62.8(2) . .
O2 C1 La1 59.8(2) . .
C2 C1 La1 171.0(3) . .
C11 C2 C21 111.0(3) . .
C11 C2 C1 114.7(3) . .
C21 C2 C1 110.8(3) . .
C11 C2 H2A 106.6 . .
C21 C2 H2A 106.6 . .
C1 C2 H2A 106.6 . .
C12 C11 C16 118.5(4) . .
C12 C11 C2 121.7(4) . .
C16 C11 C2 119.8(4) . .
C13 C12 C11 120.5(5) . .
C13 C12 H12B 119.8 . .
C11 C12 H12B 119.8 . .
C12 C13 C14 120.8(5) . .
C12 C13 H13B 119.6 . .
C14 C13 H13B 119.6 . .
C15 C14 C13 119.1(4) . .
C15 C14 H14B 120.4 . .
C13 C14 H14B 120.4 . .
C14 C15 C16 120.3(5) . .
C14 C15 H15B 119.8 . .
C16 C15 H15B 119.8 . .
C15 C16 C11 120.8(4) . .
C15 C16 H16B 119.6 . .
C11 C16 H16B 119.6 . .
C22 C21 C26 118.3(4) . .
C22 C21 C2 122.3(4) . .
C26 C21 C2 119.4(4) . .
C21 C22 C23 120.4(4) . .
C21 C22 H22B 119.8 . .
C23 C22 H22B 119.8 . .
C24 C23 C22 120.3(5) . .
C24 C23 H23B 119.8 . .
C22 C23 H23B 119.8 . .
C25 C24 C23 120.1(4) . .
C25 C24 H24B 119.9 . .
C23 C24 H24B 119.9 . .
C24 C25 C26 119.5(5) . .
C24 C25 H25B 120.2 . .
C26 C25 H25B 120.2 . .
C25 C26 C21 121.3(4) . .
C25 C26 H26B 119.4 . .
C21 C26 H26B 119.4 . .
O3 C1A O4 126.0(4) . .
O3 C1A C2A 118.0(4) . .
O4 C1A C2A 116.0(3) . .
C21A C2A C11A 113.3(3) . .
C21A C2A C1A 113.1(3) . .
C11A C2A C1A 108.9(3) . .
C21A C2A H2AA 107.1 . .
C11A C2A H2AA 107.1 . .
C1A C2A H2AA 107.1 . .
C1A O3 La1 138.7(3) . .
C1A O4 La1 140.0(3) . 3_565
C12A C11A C16A 119.4(4) . .
C12A C11A C2A 122.3(4) . .
C16A C11A C2A 118.2(4) . .
C11A C12A C13A 120.5(4) . .
C11A C12A H12A 119.7 . .
C13A C12A H12A 119.7 . .
C14A C13A C12A 120.1(5) . .
C14A C13A H13A 119.9 . .
C12A C13A H13A 119.9 . .
C13A C14A C15A 119.8(5) . .
C13A C14A H14A 120.1 . .
C15A C14A H14A 120.1 . .
C14A C15A C16A 120.6(4) . .
C14A C15A H15A 119.7 . .
C16A C15A H15A 119.7 . .
C11A C16A C15A 119.5(5) . .
C11A C16A H16A 120.2 . .
C15A C16A H16A 120.2 . .
C26A C21A C22A 118.6(4) . .
C26A C21A C2A 118.8(4) . .
C22A C21A C2A 122.5(4) . .
C23A C22A C21A 120.1(4) . .
C23A C22A H22A 119.9 . .
C21A C22A H22A 119.9 . .
C24A C23A C22A 120.7(4) . .
C24A C23A H23A 119.7 . .
C22A C23A H23A 119.7 . .
C25A C24A C23A 119.7(4) . .
C25A C24A H24A 120.2 . .
C23A C24A H24A 120.2 . .
C24A C25A C26A 119.9(4) . .
C24A C25A H25A 120.1 . .
C26A C25A H25A 120.1 . .
C21A C26A C25A 121.0(4) . .
C21A C26A H26A 119.5 . .
C25A C26A H26A 119.5 . .
C1B O5 La1 156.5(3) . .
C1B O5 La1 91.8(2) . 3_565
La1 O5 La1 105.94(10) . 3_565
C1B O6 La1 98.5(2) . 3_565
O6 C1B O5 120.6(4) . .
O6 C1B C2B 121.2(4) . .
O5 C1B C2B 118.1(4) . .
O6 C1B La1 57.4(2) . 3_565
O5 C1B La1 63.4(2) . 3_565
C2B C1B La1 176.3(3) . 3_565
C1B C2B C21B 110.3(3) . .
C1B C2B C11B 114.2(3) . .
C21B C2B C11B 110.5(3) . .
C1B C2B H2BA 107.2 . .
C21B C2B H2BA 107.2 . .
C11B C2B H2BA 107.2 . .
C12B C11B C16B 118.2(4) . .
C12B C11B C2B 118.1(4) . .
C16B C11B C2B 123.7(4) . .
C11B C12B C13B 121.2(4) . .
C11B C12B H12C 119.4 . .
C13B C12B H12C 119.4 . .
C14B C13B C12B 119.8(4) . .
C14B C13B H13C 120.1 . .
C12B C13B H13C 120.1 . .
C15B C14B C13B 119.3(4) . .
C15B C14B H14C 120.4 . .
C13B C14B H14C 120.4 . .
C14B C15B C16B 120.8(4) . .
C14B C15B H15C 119.6 . .
C16B C15B H15C 119.6 . .
C11B C16B C15B 120.7(4) . .
C11B C16B H16C 119.6 . .
C15B C16B H16C 119.6 . .
C22B C21B C26B 118.0(4) . .
C22B C21B C2B 122.3(4) . .
C26B C21B C2B 119.7(4) . .
C23B C22B C21B 121.8(5) . .
C23B C22B H22C 119.1 . .
C21B C22B H22C 119.1 . .
C22B C23B C24B 119.6(5) . .
C22B C23B H23C 120.2 . .
C24B C23B H23C 120.2 . .
C23B C24B C25B 119.8(5) . .
C23B C24B H24C 120.1 . .
C25B C24B H24C 120.1 . .
C26B C25B C24B 120.2(5) . .
C26B C25B H25C 119.9 . .
C24B C25B H25C 119.9 . .
C25B C26B C21B 120.6(5) . .
C25B C26B H26C 119.7 . .
C21B C26B H26C 119.7 . .
C1S O1S C4S 103.9(5) . .
C1S O1S C4S' 110.9(5) . .
C1S O1S La1 120.5(2) . .
C4S O1S La1 122.0(5) . .
C4S' O1S La1 125.7(4) . .
C5S O2S C8S 107.0(3) . .
C5S O2S La1 130.7(3) . .
C8S O2S La1 119.0(2) . .
O1S C1S C2S 104.9(4) . .
O1S C1S H1SA 110.8 . .
C2S C1S H1SA 110.8 . .
O1S C1S H1SB 110.8 . .
C2S C1S H1SB 110.8 . .
H1SA C1S H1SB 108.8 . .
C3S' C2S C1S 100.2(6) . .
C3S C2S C1S 105.0(7) . .
C3S' C2S H2SA 111.7 . .
C3S C2S H2SA 90.7 . .
C1S C2S H2SA 111.7 . .
C3S' C2S H2SB 111.7 . .
C3S C2S H2SB 126.3 . .
C1S C2S H2SB 111.7 . .
H2SA C2S H2SB 109.5 . .
C2S C3S' C4S' 101.8(8) . .
C2S C3S' H3SA 111.4 . .
C4S' C3S' H3SA 111.4 . .
C2S C3S' H3SB 111.4 . .
C4S' C3S' H3SB 111.4 . .
H3SA C3S' H3SB 109.3 . .
C4S C3S C2S 104.7(11) . .
C4S C3S H3SC 110.8 . .
C2S C3S H3SC 110.8 . .
C4S C3S H3SD 110.8 . .
C2S C3S H3SD 110.8 . .
H3SC C3S H3SD 108.9 . .
O1S C4S' C3S' 101.0(7) . .
O1S C4S' H4SA 111.6 . .
C3S' C4S' H4SA 111.6 . .
O1S C4S' H4SB 111.6 . .
C3S' C4S' H4SB 111.6 . .
H4SA C4S' H4SB 109.4 . .
O1S C4S C3S 105.4(10) . .
O1S C4S H4SC 110.7 . .
C3S C4S H4SC 110.7 . .
O1S C4S H4SD 110.7 . .
C3S C4S H4SD 110.7 . .
H4SC C4S H4SD 108.8 . .
O2S C5S C6S 106.0(4) . .
O2S C5S H5SA 110.5 . .
C6S C5S H5SA 110.5 . .
O2S C5S H5SB 110.5 . .
C6S C5S H5SB 110.5 . .
H5SA C5S H5SB 108.7 . .
C7S C6S C5S 103.4(4) . .
C7S C6S H6SA 111.1 . .
C5S C6S H6SA 111.1 . .
C7S C6S H6SB 111.1 . .
C5S C6S H6SB 111.1 . .
H6SA C6S H6SB 109.0 . .
C8S C7S C6S 101.5(4) . .
C8S C7S H7SA 111.5 . .
C6S C7S H7SA 111.5 . .
C8S C7S H7SB 111.5 . .
C6S C7S H7SB 111.5 . .
H7SA C7S H7SB 109.3 . .
C7S C8S O2S 105.0(4) . .
C7S C8S H8SA 110.7 . .
O2S C8S H8SA 110.7 . .
C7S C8S H8SB 110.7 . .
O2S C8S H8SB 110.7 . .
H8SA C8S H8SB 108.8 . .

loop_
_geom_bond_atom_site_label_1
_geom_bond_atom_site_label_2
_geom_bond_distance
_geom_bond_site_symmetry_2
La1 O4 2.444(3) 3_565
La1 O3 2.468(3) .
La1 O5 2.470(3) .
La1 O2 2.537(3) .
La1 O6 2.586(3) 3_565
La1 O1 2.605(3) .
La1 O1S 2.619(3) .
La1 O2S 2.647(3) .
La1 O5 2.717(3) 3_565
La1 C1 2.926(4) .
La1 C1B 3.038(4) 3_565
La1 La1 4.1434(8) 3_565
O1 C1 1.247(5) .
O2 C1 1.258(5) .
C1 C2 1.545(6) .
C2 C11 1.529(6) .
C2 C21 1.538(6) .
C2 H2A 1.0000 .
C11 C12 1.391(6) .
C11 C16 1.392(6) .
C12 C13 1.381(6) .
C12 H12B 0.9500 .
C13 C14 1.382(7) .
C13 H13B 0.9500 .
C14 C15 1.383(7) .
C14 H14B 0.9500 .
C15 C16 1.385(6) .
C15 H15B 0.9500 .
C16 H16B 0.9500 .
C21 C22 1.386(6) .
C21 C26 1.397(6) .
C22 C23 1.397(6) .
C22 H22B 0.9500 .
C23 C24 1.381(7) .
C23 H23B 0.9500 .
C24 C25 1.377(7) .
C24 H24B 0.9500 .
C25 C26 1.392(6) .
C25 H25B 0.9500 .
C26 H26B 0.9500 .
C1A O3 1.260(5) .
C1A O4 1.264(5) .
C1A C2A 1.546(5) .
C2A C21A 1.519(6) .
C2A C11A 1.525(6) .
C2A H2AA 1.0000 .
O4 La1 2.444(3) 3_565
C11A C12A 1.378(6) .
C11A C16A 1.397(6) .
C12A C13A 1.403(6) .
C12A H12A 0.9500 .
C13A C14A 1.375(6) .
C13A H13A 0.9500 .
C14A C15A 1.379(7) .
C14A H14A 0.9500 .
C15A C16A 1.404(6) .
C15A H15A 0.9500 .
C16A H16A 0.9500 .
C21A C26A 1.383(6) .
C21A C22A 1.401(6) .
C22A C23A 1.383(6) .
C22A H22A 0.9500 .
C23A C24A 1.382(6) .
C23A H23A 0.9500 .
C24A C25A 1.381(6) .
C24A H24A 0.9500 .
C25A C26A 1.392(6) .
C25A H25A 0.9500 .
C26A H26A 0.9500 .
O5 C1B 1.277(5) .
O5 La1 2.717(3) 3_565
O6 C1B 1.258(5) .
O6 La1 2.586(3) 3_565
C1B C2B 1.514(6) .
C1B La1 3.038(4) 3_565
C2B C21B 1.531(6) .
C2B C11B 1.534(5) .
C2B H2BA 1.0000 .
C11B C12B 1.385(6) .
C11B C16B 1.386(6) .
C12B C13B 1.395(6) .
C12B H12C 0.9500 .
C13B C14B 1.388(6) .
C13B H13C 0.9500 .
C14B C15B 1.372(6) .
C14B H14C 0.9500 .
C15B C16B 1.392(6) .
C15B H15C 0.9500 .
C16B H16C 0.9500 .
C21B C22B 1.384(6) .
C21B C26B 1.401(6) .
C22B C23B 1.376(6) .
C22B H22C 0.9500 .
C23B C24B 1.385(7) .
C23B H23C 0.9500 .
C24B C25B 1.387(8) .
C24B H24C 0.9500 .
C25B C26B 1.382(7) .
C25B H25C 0.9500 .
C26B H26C 0.9500 .
O1S C1S 1.457(5) .
O1S C4S 1.459(12) .
O1S C4S' 1.464(10) .
O2S C5S 1.435(5) .
O2S C8S 1.456(5) .
C1S C2S 1.522(6) .
C1S H1SA 0.9900 .
C1S H1SB 0.9900 .
C2S C3S' 1.502(12) .
C2S C3S 1.520(16) .
C2S H2SA 0.9900 .
C2S H2SB 0.9900 .
C3S' C4S' 1.590(15) .
C3S' H3SA 0.9900 .
C3S' H3SB 0.9900 .
C3S C4S 1.466(19) .
C3S H3SC 0.9900 .
C3S H3SD 0.9900 .
C4S' H4SA 0.9900 .
C4S' H4SB 0.9900 .
C4S H4SC 0.9900 .
C4S H4SD 0.9900 .
C5S C6S 1.542(6) .
C5S H5SA 0.9900 .
C5S H5SB 0.9900 .
C6S C7S 1.539(7) .
C6S H6SA 0.9900 .
C6S H6SB 0.9900 .
C7S C8S 1.456(7) .
C7S H7SA 0.9900 .
C7S H7SB 0.9900 .
C8S H8SA 0.9900 .
C8S H8SB 0.9900 .
